data_7111699
loop_
_publ_author_name
'Lee, Gon-Ann'
'Wang, Wen-Chieh'
'Shieh, Minghuey'
'Kuo, Ting-Shen'

_publ_section_title
;
 A novel synthesis of calix[4]thiophenes and calix[4]furans
;
_journal_issue 27
_journal_name_full 'Chemical Communications'
_journal_page_first 5009
_journal_page_last 5011
_journal_paper_doi 10.1039/c0cc00437e
_journal_volume 46
_journal_year 2010
_chemical_formula_moiety 'C44 H56 O4'
_chemical_formula_sum 'C44 H56 O4'
_chemical_formula_weight 648.89
_chemical_melting_point 233.5(5)
_chemical_name_common tetraspirocycloheptyl
_chemical_name_systematic
;
?
;
_space_group_IT_number 2
_symmetry_cell_setting triclinic
_symmetry_space_group_name_Hall '-P 1'
_symmetry_space_group_name_H-M 'P -1'
_atom_sites_solution_hydrogens geom
_atom_sites_solution_primary direct
_atom_sites_solution_secondary difmap
_audit_creation_method SHELXL-97
_cell_angle_alpha 113.2500(10)
_cell_angle_beta 96.6300(10)
_cell_angle_gamma 95.5330(10)
_cell_formula_units_Z 2
_cell_length_a 12.3562(3)
_cell_length_b 12.6876(3)
_cell_length_c 12.8733(3)
_cell_measurement_reflns_used 0
_cell_measurement_temperature 296(2)
_cell_measurement_theta_max 0
_cell_measurement_theta_min 0
_cell_volume 1819.43(8)
_computing_molecular_graphics 'Ortep-3 for Windows (Farrugia, 1997)'
_computing_publication_material 'WinGX publication routines (Farrugia, 1999)'
_computing_structure_refinement 'SHELXL-97 (Sheldrick, 1997)'
_computing_structure_solution 'SHELXS-86 (Sheldrick, 1986)'
_diffrn_ambient_temperature 296(2)
_diffrn_measured_fraction_theta_full 0.966
_diffrn_measured_fraction_theta_max 0.966
_diffrn_radiation_monochromator graphite
_diffrn_radiation_source 'fine-focus sealed tube'
_diffrn_radiation_type MoK\a
_diffrn_radiation_wavelength 0.71073
_diffrn_reflns_av_R_equivalents 0.0283
_diffrn_reflns_av_sigmaI/netI 0.0392
_diffrn_reflns_limit_h_max 14
_diffrn_reflns_limit_h_min -13
_diffrn_reflns_limit_k_max 15
_diffrn_reflns_limit_k_min -13
_diffrn_reflns_limit_l_max 15
_diffrn_reflns_limit_l_min -15
_diffrn_reflns_number 12149
_diffrn_reflns_theta_full 25.03
_diffrn_reflns_theta_max 25.03
_diffrn_reflns_theta_min 1.68
_exptl_absorpt_coefficient_mu 0.074
_exptl_absorpt_correction_T_max 0.9854
_exptl_absorpt_correction_T_min 0.9697
_exptl_absorpt_correction_type multi-scan
_exptl_crystal_colour colorless
_exptl_crystal_density_diffrn 1.184
_exptl_crystal_density_method 'not measured'
_exptl_crystal_description prism
_exptl_crystal_F_000 704
_exptl_crystal_size_max 0.42
_exptl_crystal_size_mid 0.25
_exptl_crystal_size_min 0.20
_refine_diff_density_max 0.305
_refine_diff_density_min -0.391
_refine_diff_density_rms 0.099
_refine_ls_extinction_method none
_refine_ls_goodness_of_fit_ref 1.110
_refine_ls_hydrogen_treatment fixed
_refine_ls_matrix_type full
_refine_ls_number_parameters 427
_refine_ls_number_reflns 6198
_refine_ls_number_restraints 0
_refine_ls_restrained_S_all 1.110
_refine_ls_R_factor_all 0.0665
_refine_ls_R_factor_gt 0.0456
_refine_ls_shift/su_max 0.000
_refine_ls_shift/su_mean 0.000
_refine_ls_structure_factor_coef Fsqd
_refine_ls_weighting_details 'calc w=1/[\s^2^(Fo^2^)+(0.0818P)^2^+0.1173P] where P=(Fo^2^+2Fc^2^)/3'
_refine_ls_weighting_scheme calc
_refine_ls_wR_factor_gt 0.1288
_refine_ls_wR_factor_ref 0.1506
_reflns_number_gt 4620
_reflns_number_total 6198
_reflns_threshold_expression >2sigma(I)
_cod_data_source_file C0CC00437Esup1.cif
_cod_data_source_block a8255
_cod_depositor_comments
;
The following automatic conversions were performed:

'_chemical_melting_point' value '233-234' was changed to '233.5(5)' -
the average value was taken and precision was estimated.

Automatic conversion script
Id: cif_fix_values 1891 2012-01-12 08:04:46Z andrius 
;
_cod_original_cell_volume 1819.43(7)
_cod_database_code 7111699

loop_
_symmetry_equiv_pos_as_xyz
'x, y, z'
'-x, -y, -z'

loop_
_atom_site_label
_atom_site_type_symbol
_atom_site_fract_x
_atom_site_fract_y
_atom_site_fract_z
_atom_site_U_iso_or_equiv
_atom_site_adp_type
_atom_site_occupancy
_atom_site_symmetry_multiplicity
_atom_site_calc_flag
_atom_site_refinement_flags
C1 C 0.74296(14) 1.12579(16) 0.29543(16) 0.0381(4) Uani 1 1 d .
C2 C 0.79619(16) 1.13412(19) 0.39543(17) 0.0489(5) Uani 1 1 d .
H2 H 0.8116 1.2002 0.4640 0.059 Uiso 1 1 calc R
C3 C 0.82482(16) 1.02343(19) 0.37735(17) 0.0482(5) Uani 1 1 d .
H3 H 0.8622 1.0032 0.4320 0.058 Uiso 1 1 calc R
C4 C 0.78792(14) 0.95335(16) 0.26671(16) 0.0383(4) Uani 1 1 d .
C5 C 0.78739(15) 0.82695(16) 0.19300(17) 0.0406(5) Uani 1 1 d .
C6 C 0.84267(17) 0.81494(18) 0.08825(18) 0.0510(5) Uani 1 1 d .
H6A H 0.7887 0.8217 0.0311 0.061 Uiso 1 1 calc R
H6B H 0.9017 0.8801 0.1121 0.061 Uiso 1 1 calc R
C7 C 0.89041(19) 0.7038(2) 0.0308(2) 0.0708(7) Uani 1 1 d .
H7A H 0.8874 0.6871 -0.0499 0.085 Uiso 1 1 calc R
H7B H 0.8449 0.6399 0.0360 0.085 Uiso 1 1 calc R
C8 C 1.0094(2) 0.7105(3) 0.0839(3) 0.0940(10) Uani 1 1 d .
H8A H 1.0383 0.6437 0.0338 0.113 Uiso 1 1 calc R
H8B H 1.0525 0.7792 0.0852 0.113 Uiso 1 1 calc R
C9 C 1.0280(2) 0.7145(3) 0.2037(4) 0.0984(11) Uani 1 1 d .
H9A H 1.0021 0.6378 0.1989 0.118 Uiso 1 1 calc R
H9B H 1.1068 0.7312 0.2315 0.118 Uiso 1 1 calc R
C10 C 0.97318(18) 0.8019(2) 0.2924(3) 0.0737(8) Uani 1 1 d .
H10A H 0.9947 0.8783 0.2943 0.088 Uiso 1 1 calc R
H10B H 0.9998 0.8047 0.3674 0.088 Uiso 1 1 calc R
C11 C 0.84701(16) 0.7732(2) 0.2681(2) 0.0560(6) Uani 1 1 d .
H11A H 0.8205 0.7995 0.3409 0.067 Uiso 1 1 calc R
H11B H 0.8264 0.6895 0.2306 0.067 Uiso 1 1 calc R
C12 C 0.66984(15) 0.76622(16) 0.15262(16) 0.0385(4) Uani 1 1 d .
C13 C 0.60799(17) 0.70048(18) 0.05050(17) 0.0501(5) Uani 1 1 d .
H13 H 0.6293 0.6828 -0.0207 0.060 Uiso 1 1 calc R
C14 C 0.50351(16) 0.66256(18) 0.07101(17) 0.0473(5) Uani 1 1 d .
H14 H 0.4440 0.6152 0.0158 0.057 Uiso 1 1 calc R
C15 C 0.50709(14) 0.70783(15) 0.18481(15) 0.0358(4) Uani 1 1 d .
C16 C 0.42815(14) 0.70481(15) 0.26421(15) 0.0363(4) Uani 1 1 d .
C17 C 0.48612(16) 0.67241(17) 0.35796(17) 0.0438(5) Uani 1 1 d .
H17A H 0.5586 0.7193 0.3873 0.053 Uiso 1 1 calc R
H17B H 0.4445 0.6933 0.4207 0.053 Uiso 1 1 calc R
C18 C 0.49995(18) 0.54591(19) 0.3214(2) 0.0561(6) Uani 1 1 d .
H18A H 0.5053 0.5128 0.2406 0.067 Uiso 1 1 calc R
H18B H 0.5684 0.5415 0.3637 0.067 Uiso 1 1 calc R
C19 C 0.4056(2) 0.4745(2) 0.3415(2) 0.0672(7) Uani 1 1 d .
H19A H 0.4252 0.3984 0.3277 0.081 Uiso 1 1 calc R
H19B H 0.3978 0.5112 0.4216 0.081 Uiso 1 1 calc R
C20 C 0.2948(2) 0.4584(2) 0.2686(2) 0.0647(7) Uani 1 1 d .
H20A H 0.2393 0.4243 0.2986 0.078 Uiso 1 1 calc R
H20B H 0.2967 0.4023 0.1916 0.078 Uiso 1 1 calc R
C21 C 0.25644(16) 0.56581(18) 0.25967(19) 0.0523(5) Uani 1 1 d .
H21A H 0.1799 0.5459 0.2226 0.063 Uiso 1 1 calc R
H21B H 0.2602 0.6252 0.3364 0.063 Uiso 1 1 calc R
C22 C 0.32399(15) 0.61571(17) 0.19305(17) 0.0442(5) Uani 1 1 d .
H22A H 0.2766 0.6528 0.1571 0.053 Uiso 1 1 calc R
H22B H 0.3467 0.5519 0.1322 0.053 Uiso 1 1 calc R
C23 C 0.39718(14) 0.82370(16) 0.32322(15) 0.0350(4) Uani 1 1 d .
C24 C 0.38926(15) 0.89012(17) 0.43187(16) 0.0419(5) Uani 1 1 d .
H24 H 0.4024 0.8710 0.4944 0.050 Uiso 1 1 calc R
C25 C 0.35687(16) 0.99578(17) 0.43391(16) 0.0427(5) Uani 1 1 d .
H25 H 0.3447 1.0583 0.4979 0.051 Uiso 1 1 calc R
C26 C 0.34730(14) 0.98799(15) 0.32663(15) 0.0343(4) Uani 1 1 d .
C27 C 0.31442(14) 1.06725(15) 0.27124(15) 0.0345(4) Uani 1 1 d .
C28 C 0.20778(15) 1.00539(18) 0.18308(17) 0.0445(5) Uani 1 1 d .
H28A H 0.2281 0.9497 0.1141 0.053 Uiso 1 1 calc R
H28B H 0.1626 0.9619 0.2141 0.053 Uiso 1 1 calc R
C29 C 0.13720(17) 1.0830(2) 0.1491(2) 0.0624(6) Uani 1 1 d .
H29A H 0.1854 1.1486 0.1503 0.075 Uiso 1 1 calc R
H29B H 0.0989 1.0393 0.0710 0.075 Uiso 1 1 calc R
C30 C 0.05283(19) 1.1281(3) 0.2260(3) 0.0814(9) Uani 1 1 d .
H30A H 0.0025 1.1621 0.1893 0.098 Uiso 1 1 calc R
H30B H 0.0102 1.0624 0.2308 0.098 Uiso 1 1 calc R
C31 C 0.09714(19) 1.2170(2) 0.3468(3) 0.0732(8) Uani 1 1 d .
H31A H 0.0366 1.2305 0.3899 0.088 Uiso 1 1 calc R
H31B H 0.1244 1.2897 0.3433 0.088 Uiso 1 1 calc R
C32 C 0.18849(18) 1.1844(2) 0.4119(2) 0.0577(6) Uani 1 1 d .
H32A H 0.1645 1.1080 0.4089 0.069 Uiso 1 1 calc R
H32B H 0.2016 1.2391 0.4917 0.069 Uiso 1 1 calc R
C33 C 0.29658(15) 1.18317(16) 0.36514(17) 0.0423(5) Uani 1 1 d .
H33A H 0.3568 1.2064 0.4290 0.051 Uiso 1 1 calc R
H33B H 0.3019 1.2418 0.3345 0.051 Uiso 1 1 calc R
C34 C 0.40294(14) 1.09481(15) 0.21108(15) 0.0351(4) Uani 1 1 d .
C35 C 0.40303(16) 1.09314(17) 0.10602(16) 0.0437(5) Uani 1 1 d .
H35 H 0.3429 1.0681 0.0469 0.052 Uiso 1 1 calc R
C36 C 0.51214(16) 1.13684(18) 0.10198(18) 0.0467(5) Uani 1 1 d .
H36 H 0.5366 1.1458 0.0399 0.056 Uiso 1 1 calc R
C37 C 0.57286(15) 1.16261(16) 0.20418(16) 0.0386(4) Uani 1 1 d .
C38 C 0.69309(15) 1.20939(16) 0.25460(17) 0.0413(5) Uani 1 1 d .
C39 C 0.75466(17) 1.21799(19) 0.1592(2) 0.0520(5) Uani 1 1 d .
H39A H 0.8316 1.2133 0.1793 0.062 Uiso 1 1 calc R
H39B H 0.7251 1.1506 0.0885 0.062 Uiso 1 1 calc R
C40 C 0.7497(2) 1.3259(2) 0.1354(3) 0.0785(8) Uani 1 1 d .
H40A H 0.7537 1.3057 0.0551 0.094 Uiso 1 1 calc R
H40B H 0.6792 1.3516 0.1491 0.094 Uiso 1 1 calc R
C41 C 0.8410(3) 1.4249(2) 0.2081(3) 0.1048(9) Uani 1 1 d .
H41A H 0.9106 1.3954 0.2033 0.126 Uiso 1 1 calc R
H41B H 0.8434 1.4821 0.1756 0.126 Uiso 1 1 calc R
C42 C 0.8312(3) 1.4850(2) 0.3327(3) 0.1048(9) Uani 1 1 d .
H42A H 0.7696 1.5277 0.3382 0.126 Uiso 1 1 calc R
H42B H 0.8974 1.5412 0.3721 0.126 Uiso 1 1 calc R
C43 C 0.8149(2) 1.4060(2) 0.3961(3) 0.0828(9) Uani 1 1 d .
H43A H 0.8235 1.4542 0.4776 0.099 Uiso 1 1 calc R
H43B H 0.8724 1.3576 0.3847 0.099 Uiso 1 1 calc R
C44 C 0.70237(17) 1.32750(17) 0.3576(2) 0.0576(6) Uani 1 1 d .
H44A H 0.6477 1.3699 0.3385 0.069 Uiso 1 1 calc R
H44B H 0.6833 1.3130 0.4222 0.069 Uiso 1 1 calc R
O1 O 0.73739(9) 1.01486(10) 0.21378(10) 0.0378(3) Uani 1 1 d .
O2 O 0.60956(10) 0.77264(11) 0.23702(10) 0.0396(3) Uani 1 1 d .
O3 O 0.37116(10) 0.88197(10) 0.25532(10) 0.0364(3) Uani 1 1 d .
O4 O 0.50741(9) 1.13872(10) 0.27432(10) 0.0375(3) Uani 1 1 d .

loop_
_atom_site_aniso_label
_atom_site_aniso_U_11
_atom_site_aniso_U_22
_atom_site_aniso_U_33
_atom_site_aniso_U_23
_atom_site_aniso_U_13
_atom_site_aniso_U_12
C1 0.0309(9) 0.0322(10) 0.0494(11) 0.0131(9) 0.0141(8) 0.0032(8)
C2 0.0454(12) 0.0499(13) 0.0450(11) 0.0127(10) 0.0105(9) 0.0040(10)
C3 0.0443(11) 0.0589(14) 0.0478(12) 0.0284(11) 0.0075(9) 0.0085(10)
C4 0.0317(10) 0.0452(11) 0.0504(11) 0.0306(10) 0.0117(8) 0.0092(8)
C5 0.0358(10) 0.0394(11) 0.0592(12) 0.0299(10) 0.0161(9) 0.0115(8)
C6 0.0489(12) 0.0439(12) 0.0679(14) 0.0259(11) 0.0270(10) 0.0094(10)
C7 0.0558(14) 0.0516(14) 0.0993(19) 0.0177(13) 0.0388(14) 0.0095(11)
C8 0.0521(16) 0.0648(18) 0.151(3) 0.0205(19) 0.0436(18) 0.0189(13)
C9 0.0437(14) 0.075(2) 0.190(4) 0.065(2) 0.0208(19) 0.0241(13)
C10 0.0453(13) 0.0801(18) 0.117(2) 0.0629(17) 0.0057(13) 0.0169(12)
C11 0.0444(12) 0.0571(14) 0.0882(16) 0.0506(13) 0.0133(11) 0.0135(10)
C12 0.0403(10) 0.0355(10) 0.0504(11) 0.0243(9) 0.0184(9) 0.0130(8)
C13 0.0519(12) 0.0561(13) 0.0459(12) 0.0208(10) 0.0185(10) 0.0134(10)
C14 0.0424(11) 0.0491(12) 0.0455(12) 0.0157(10) 0.0055(9) 0.0032(9)
C15 0.0324(10) 0.0293(9) 0.0470(11) 0.0170(8) 0.0060(8) 0.0050(8)
C16 0.0347(10) 0.0336(10) 0.0452(10) 0.0207(8) 0.0081(8) 0.0051(8)
C17 0.0423(11) 0.0447(12) 0.0536(12) 0.0296(10) 0.0080(9) 0.0075(9)
C18 0.0513(13) 0.0525(13) 0.0797(15) 0.0395(12) 0.0149(11) 0.0183(11)
C19 0.0693(16) 0.0525(14) 0.1012(19) 0.0500(14) 0.0230(14) 0.0152(12)
C20 0.0627(15) 0.0452(13) 0.0962(18) 0.0368(13) 0.0276(13) 0.0029(11)
C21 0.0406(11) 0.0457(12) 0.0724(14) 0.0254(11) 0.0158(10) 0.0022(9)
C22 0.0378(10) 0.0400(11) 0.0549(12) 0.0203(9) 0.0065(9) 0.0048(9)
C23 0.0331(9) 0.0377(10) 0.0424(10) 0.0242(9) 0.0096(8) 0.0054(8)
C24 0.0473(11) 0.0450(12) 0.0429(11) 0.0256(9) 0.0133(9) 0.0105(9)
C25 0.0495(12) 0.0401(11) 0.0417(11) 0.0175(9) 0.0141(9) 0.0111(9)
C26 0.0327(9) 0.0313(10) 0.0405(10) 0.0150(8) 0.0107(8) 0.0062(8)
C27 0.0311(9) 0.0339(10) 0.0418(10) 0.0186(8) 0.0082(8) 0.0048(8)
C28 0.0366(10) 0.0487(12) 0.0504(11) 0.0254(10) 0.0049(9) -0.0025(9)
C29 0.0409(12) 0.0794(17) 0.0748(15) 0.0442(14) -0.0029(11) 0.0061(11)
C30 0.0369(13) 0.105(2) 0.129(3) 0.072(2) 0.0193(15) 0.0209(14)
C31 0.0510(14) 0.0700(17) 0.125(2) 0.0557(18) 0.0430(15) 0.0281(13)
C32 0.0637(14) 0.0475(13) 0.0724(15) 0.0271(11) 0.0348(12) 0.0173(11)
C33 0.0406(11) 0.0356(11) 0.0532(11) 0.0197(9) 0.0113(9) 0.0063(8)
C34 0.0312(10) 0.0330(10) 0.0442(10) 0.0189(8) 0.0058(8) 0.0065(8)
C35 0.0389(11) 0.0519(12) 0.0471(11) 0.0264(10) 0.0089(9) 0.0092(9)
C36 0.0471(12) 0.0534(13) 0.0534(12) 0.0316(10) 0.0217(10) 0.0132(10)
C37 0.0368(10) 0.0342(10) 0.0556(12) 0.0252(9) 0.0201(9) 0.0111(8)
C38 0.0338(10) 0.0319(10) 0.0621(12) 0.0204(9) 0.0176(9) 0.0072(8)
C39 0.0429(11) 0.0479(13) 0.0806(15) 0.0363(12) 0.0267(11) 0.0138(10)
C40 0.0724(17) 0.0733(18) 0.126(2) 0.0690(18) 0.0413(16) 0.0252(14)
C41 0.0873(14) 0.0486(13) 0.186(3) 0.0515(15) 0.0467(17) 0.0002(11)
C42 0.0873(14) 0.0486(13) 0.186(3) 0.0515(15) 0.0467(17) 0.0002(11)
C43 0.0589(15) 0.0479(15) 0.113(2) 0.0042(14) 0.0173(15) 0.0010(12)
C44 0.0458(12) 0.0365(12) 0.0817(16) 0.0122(11) 0.0201(11) 0.0086(9)
O1 0.0374(7) 0.0331(7) 0.0451(7) 0.0177(6) 0.0075(6) 0.0080(5)
O2 0.0363(7) 0.0391(7) 0.0453(7) 0.0187(6) 0.0119(6) 0.0028(6)
O3 0.0423(7) 0.0330(7) 0.0391(7) 0.0185(6) 0.0107(5) 0.0094(6)
O4 0.0302(7) 0.0401(7) 0.0469(7) 0.0220(6) 0.0100(5) 0.0046(5)

loop_
_atom_type_symbol
_atom_type_description
_atom_type_scat_dispersion_real
_atom_type_scat_dispersion_imag
_atom_type_scat_source
C C 0.0033 0.0016 'International Tables Vol C Tables 4.2.6.8 and 6.1.1.4'
H H 0.0000 0.0000 'International Tables Vol C Tables 4.2.6.8 and 6.1.1.4'
O O 0.0106 0.0060 'International Tables Vol C Tables 4.2.6.8 and 6.1.1.4'

loop_
_geom_angle_atom_site_label_1
_geom_angle_atom_site_label_2
_geom_angle_atom_site_label_3
_geom_angle
C2 C1 O1 109.35(16)
C2 C1 C38 134.69(18)
O1 C1 C38 115.93(15)
C1 C2 C3 107.16(18)
C1 C2 H2 126.4
C3 C2 H2 126.4
C4 C3 C2 107.21(17)
C4 C3 H3 126.4
C2 C3 H3 126.4
C3 C4 O1 109.15(17)
C3 C4 C5 134.82(17)
O1 C4 C5 116.00(15)
C12 C5 C4 108.95(14)
C12 C5 C6 109.39(16)
C4 C5 C6 109.84(15)
C12 C5 C11 108.19(15)
C4 C5 C11 108.06(16)
C6 C5 C11 112.35(16)
C7 C6 C5 117.14(18)
C7 C6 H6A 108.0
C5 C6 H6A 108.0
C7 C6 H6B 108.0
C5 C6 H6B 108.0
H6A C6 H6B 107.3
C6 C7 C8 113.3(2)
C6 C7 H7A 108.9
C8 C7 H7A 108.9
C6 C7 H7B 108.9
C8 C7 H7B 108.9
H7A C7 H7B 107.7
C9 C8 C7 116.8(2)
C9 C8 H8A 108.1
C7 C8 H8A 108.1
C9 C8 H8B 108.1
C7 C8 H8B 108.1
H8A C8 H8B 107.3
C10 C9 C8 116.6(2)
C10 C9 H9A 108.1
C8 C9 H9A 108.1
C10 C9 H9B 108.1
C8 C9 H9B 108.1
H9A C9 H9B 107.3
C9 C10 C11 113.3(2)
C9 C10 H10A 108.9
C11 C10 H10A 108.9
C9 C10 H10B 108.9
C11 C10 H10B 108.9
H10A C10 H10B 107.7
C10 C11 C5 115.55(18)
C10 C11 H11A 108.4
C5 C11 H11A 108.4
C10 C11 H11B 108.4
C5 C11 H11B 108.4
H11A C11 H11B 107.5
C13 C12 O2 109.10(16)
C13 C12 C5 135.07(17)
O2 C12 C5 115.76(16)
C12 C13 C14 107.30(17)
C12 C13 H13 126.3
C14 C13 H13 126.3
C15 C14 C13 107.15(18)
C15 C14 H14 126.4
C13 C14 H14 126.4
C14 C15 O2 108.77(16)
C14 C15 C16 135.63(17)
O2 C15 C16 115.59(15)
C15 C16 C23 109.79(14)
C15 C16 C17 108.88(14)
C23 C16 C17 107.53(15)
C15 C16 C22 108.61(15)
C23 C16 C22 110.18(14)
C17 C16 C22 111.83(15)
C18 C17 C16 116.22(17)
C18 C17 H17A 108.2
C16 C17 H17A 108.2
C18 C17 H17B 108.2
C16 C17 H17B 108.2
H17A C17 H17B 107.4
C19 C18 C17 112.90(18)
C19 C18 H18A 109.0
C17 C18 H18A 109.0
C19 C18 H18B 109.0
C17 C18 H18B 109.0
H18A C18 H18B 107.8
C20 C19 C18 115.73(19)
C20 C19 H19A 108.3
C18 C19 H19A 108.3
C20 C19 H19B 108.3
C18 C19 H19B 108.3
H19A C19 H19B 107.4
C19 C20 C21 117.67(19)
C19 C20 H20A 107.9
C21 C20 H20A 107.9
C19 C20 H20B 107.9
C21 C20 H20B 107.9
H20A C20 H20B 107.2
C22 C21 C20 113.83(17)
C22 C21 H21A 108.8
C20 C21 H21A 108.8
C22 C21 H21B 108.8
C20 C21 H21B 108.8
H21A C21 H21B 107.7
C21 C22 C16 115.77(16)
C21 C22 H22A 108.3
C16 C22 H22A 108.3
C21 C22 H22B 108.3
C16 C22 H22B 108.3
H22A C22 H22B 107.4
C24 C23 O3 109.28(16)
C24 C23 C16 133.97(16)
O3 C23 C16 116.75(15)
C23 C24 C25 107.26(16)
C23 C24 H24 126.4
C25 C24 H24 126.4
C26 C25 C24 107.03(16)
C26 C25 H25 126.5
C24 C25 H25 126.5
C25 C26 O3 109.63(15)
C25 C26 C27 133.66(17)
O3 C26 C27 116.69(14)
C34 C27 C26 111.47(14)
C34 C27 C28 109.30(15)
C26 C27 C28 108.03(14)
C34 C27 C33 107.55(14)
C26 C27 C33 109.02(15)
C28 C27 C33 111.50(15)
C29 C28 C27 116.55(17)
C29 C28 H28A 108.2
C27 C28 H28A 108.2
C29 C28 H28B 108.2
C27 C28 H28B 108.2
H28A C28 H28B 107.3
C30 C29 C28 114.14(19)
C30 C29 H29A 108.7
C28 C29 H29A 108.7
C30 C29 H29B 108.7
C28 C29 H29B 108.7
H29A C29 H29B 107.6
C31 C30 C29 116.7(2)
C31 C30 H30A 108.1
C29 C30 H30A 108.1
C31 C30 H30B 108.1
C29 C30 H30B 108.1
H30A C30 H30B 107.3
C30 C31 C32 115.3(2)
C30 C31 H31A 108.5
C32 C31 H31A 108.5
C30 C31 H31B 108.5
C32 C31 H31B 108.5
H31A C31 H31B 107.5
C31 C32 C33 113.47(18)
C31 C32 H32A 108.9
C33 C32 H32A 108.9
C31 C32 H32B 108.9
C33 C32 H32B 108.9
H32A C32 H32B 107.7
C32 C33 C27 117.21(16)
C32 C33 H33A 108.0
C27 C33 H33A 108.0
C32 C33 H33B 108.0
C27 C33 H33B 108.0
H33A C33 H33B 107.2
C35 C34 O4 109.00(16)
C35 C34 C27 133.70(16)
O4 C34 C27 117.16(15)
C34 C35 C36 107.30(17)
C34 C35 H35 126.3
C36 C35 H35 126.3
C37 C36 C35 107.14(17)
C37 C36 H36 126.4
C35 C36 H36 126.4
C36 C37 O4 109.52(16)
C36 C37 C38 133.84(17)
O4 C37 C38 116.64(16)
C1 C38 C37 109.38(15)
C1 C38 C44 108.99(17)
C37 C38 C44 109.25(15)
C1 C38 C39 107.86(14)
C37 C38 C39 108.71(16)
C44 C38 C39 112.60(16)
C40 C39 C38 117.08(18)
C40 C39 H39A 108.0
C38 C39 H39A 108.0
C40 C39 H39B 108.0
C38 C39 H39B 108.0
H39A C39 H39B 107.3
C41 C40 C39 113.5(2)
C41 C40 H40A 108.9
C39 C40 H40A 108.9
C41 C40 H40B 108.9
C39 C40 H40B 108.9
H40A C40 H40B 107.7
C42 C41 C40 115.6(3)
C42 C41 H41A 108.4
C40 C41 H41A 108.4
C42 C41 H41B 108.4
C40 C41 H41B 108.4
H41A C41 H41B 107.4
C41 C42 C43 116.0(2)
C41 C42 H42A 108.3
C43 C42 H42A 108.3
C41 C42 H42B 108.3
C43 C42 H42B 108.3
H42A C42 H42B 107.4
C42 C43 C44 114.1(3)
C42 C43 H43A 108.7
C44 C43 H43A 108.7
C42 C43 H43B 108.7
C44 C43 H43B 108.7
H43A C43 H43B 107.6
C43 C44 C38 116.71(18)
C43 C44 H44A 108.1
C38 C44 H44A 108.1
C43 C44 H44B 108.1
C38 C44 H44B 108.1
H44A C44 H44B 107.3
C4 O1 C1 107.13(14)
C12 O2 C15 107.68(14)
C23 O3 C26 106.79(13)
C37 O4 C34 107.03(13)

loop_
_geom_bond_atom_site_label_1
_geom_bond_atom_site_label_2
_geom_bond_distance
C1 C2 1.336(3)
C1 O1 1.374(2)
C1 C38 1.507(3)
C2 C3 1.417(3)
C2 H2 0.9300
C3 C4 1.341(3)
C3 H3 0.9300
C4 O1 1.371(2)
C4 C5 1.506(3)
C5 C12 1.506(3)
C5 C6 1.542(3)
C5 C11 1.548(3)
C6 C7 1.524(3)
C6 H6A 0.9700
C6 H6B 0.9700
C7 C8 1.528(4)
C7 H7A 0.9700
C7 H7B 0.9700
C8 C9 1.513(4)
C8 H8A 0.9700
C8 H8B 0.9700
C9 C10 1.522(4)
C9 H9A 0.9700
C9 H9B 0.9700
C10 C11 1.533(3)
C10 H10A 0.9700
C10 H10B 0.9700
C11 H11A 0.9700
C11 H11B 0.9700
C12 C13 1.337(3)
C12 O2 1.368(2)
C13 C14 1.424(3)
C13 H13 0.9300
C14 C15 1.339(3)
C14 H14 0.9300
C15 O2 1.378(2)
C15 C16 1.501(3)
C16 C23 1.508(2)
C16 C17 1.545(2)
C16 C22 1.550(3)
C17 C18 1.517(3)
C17 H17A 0.9700
C17 H17B 0.9700
C18 C19 1.516(3)
C18 H18A 0.9700
C18 H18B 0.9700
C19 C20 1.515(3)
C19 H19A 0.9700
C19 H19B 0.9700
C20 C21 1.527(3)
C20 H20A 0.9700
C20 H20B 0.9700
C21 C22 1.525(3)
C21 H21A 0.9700
C21 H21B 0.9700
C22 H22A 0.9700
C22 H22B 0.9700
C23 C24 1.339(3)
C23 O3 1.380(2)
C24 C25 1.427(3)
C24 H24 0.9300
C25 C26 1.335(3)
C25 H25 0.9300
C26 O3 1.380(2)
C26 C27 1.504(2)
C27 C34 1.501(2)
C27 C28 1.547(2)
C27 C33 1.547(2)
C28 C29 1.529(3)
C28 H28A 0.9700
C28 H28B 0.9700
C29 C30 1.517(4)
C29 H29A 0.9700
C29 H29B 0.9700
C30 C31 1.514(4)
C30 H30A 0.9700
C30 H30B 0.9700
C31 C32 1.515(3)
C31 H31A 0.9700
C31 H31B 0.9700
C32 C33 1.526(3)
C32 H32A 0.9700
C32 H32B 0.9700
C33 H33A 0.9700
C33 H33B 0.9700
C34 C35 1.344(3)
C34 O4 1.378(2)
C35 C36 1.422(3)
C35 H35 0.9300
C36 C37 1.336(3)
C36 H36 0.9300
C37 O4 1.378(2)
C37 C38 1.511(3)
C38 C44 1.543(3)
C38 C39 1.551(3)
C39 C40 1.521(3)
C39 H39A 0.9700
C39 H39B 0.9700
C40 C41 1.511(4)
C40 H40A 0.9700
C40 H40B 0.9700
C41 C42 1.504(5)
C41 H41A 0.9700
C41 H41B 0.9700
C42 C43 1.535(4)
C42 H42A 0.9700
C42 H42B 0.9700
C43 C44 1.535(3)
C43 H43A 0.9700
C43 H43B 0.9700
C44 H44A 0.9700
C44 H44B 0.9700
